data_1539728
loop_
_publ_author_name
'Chattopadhyay, T.K.'
'Boucherle, J.X.'
'von Schnering, H.G.'

_publ_section_title
;
 Neutron diffraction study on the structural phase transition in Ge Te
;
_journal_name_full 'Journal of Physics C'
_journal_page_first 1431
_journal_page_last 1440
_journal_volume 20
_journal_year 1987
_chemical_formula_sum 'Ge Te'
_space_group_IT_number 160
_symmetry_space_group_name_Hall 'R 3 -2"'
_symmetry_space_group_name_H-M 'R 3 m :H'
_cell_angle_alpha 90
_cell_angle_beta 90
_cell_angle_gamma 120
_cell_formula_units_Z 3
_cell_length_a 8.378
_cell_length_b 8.378
_cell_length_c 10.65
_cell_volume 647.382
_citation_journal_id_ASTM JPSOAW
_cod_data_source_file Chattopadhyay_JPSOAW_1987_1235.cif
_cod_data_source_block Ge1Te1
_cod_original_cell_volume 647.3825
_cod_original_formula_sum 'Ge1 Te1'
_cod_database_code 1539728

loop_
_symmetry_equiv_pos_as_xyz
x,y,z
-y,x-y,z
-x+y,-x,z
-y,-x,z
x,x-y,z
-x+y,y,z
x+2/3,y+1/3,z+1/3
-y+2/3,x-y+1/3,z+1/3
-x+y+2/3,-x+1/3,z+1/3
-y+2/3,-x+1/3,z+1/3
x+2/3,x-y+1/3,z+1/3
-x+y+2/3,y+1/3,z+1/3
x+1/3,y+2/3,z+2/3
-y+1/3,x-y+2/3,z+2/3
-x+y+1/3,-x+2/3,z+2/3
-y+1/3,-x+2/3,z+2/3
x+1/3,x-y+2/3,z+2/3
-x+y+1/3,y+2/3,z+2/3

loop_
_atom_site_label
_atom_site_type_symbol
_atom_site_fract_x
_atom_site_fract_y
_atom_site_fract_z
_atom_site_occupancy
_atom_site_U_iso_or_equiv
Ge1 Ge 0 0 0.2383 1 0.0
Te1 Te 0 0 0.7617 1 0.0
